data_2103372
loop_
_publ_author_name
'Marsh, Richard E.'

_publ_section_title
;
 The space groups of point group <i>C</i>~3~: some corrections, some
 comments
;
_journal_issue 5
_journal_name_full 'Acta Crystallographica Section B'
_journal_page_first 893
_journal_page_last 899
_journal_paper_doi 10.1107/S0108768102011758
_journal_volume 58
_journal_year 2002
_chemical_formula_moiety 'C10 H7 N2 O10 Cu Cr2'
_chemical_formula_sum 'C10 H7 Cr2 Cu N2 O10'
_symmetry_cell_setting trigonal
_symmetry_space_group_name_H-M 'P 32 2 1'
_cell_angle_alpha 90.00
_cell_angle_beta 90.00
_cell_angle_gamma 120.00
_cell_formula_units_Z 3
_cell_length_a 8.986
_cell_length_b 8.986
_cell_length_c 19.040
_cell_volume 1331.467
_cod_data_source_file bk0117.cif
_cod_data_source_block SOTROI
_cod_depositor_comments
;
 Adding the _cell_formula_units_Z and _chemical_formula_moiety data items
 after consulting the original publication.

 Antanas Vaitkus,
 2017-08-03
;
_cod_original_formula_sum 'C10 H7 N2 O10 Cu Cr2'
_cod_database_code 2103372

loop_
_atom_site_label
_atom_site_fract_x
_atom_site_fract_y
_atom_site_fract_z
Cu 0.0 0.48213 0.33333
Cr 0.20878 0.82138 0.30222
O1 0.3666 0.8420 0.4448
O2 0.5462 1.0810 0.2439
O3 0.3450 0.5888 0.2566
O4 0.1970 1.1396 0.3451
O5 0.0230 0.7878 0.1646
N1 0.0660 0.3766 0.4170
C1 0.3038 0.8295 0.3924
C2 0.4146 0.9800 0.2661
C3 0.2778 0.6638 0.2748
C4 0.1898 1.0120 0.3292
C5 0.0946 0.7992 0.2150
H1 0.1794 0.3944 0.4098
H2 -0.0149 0.2558 0.4200
H3 0.0634 0.4314 0.4596
